data_4087059
loop_
_publ_author_name
'Rong, Mark K.'
'van Duin, Koen'
'van Dijk, Tom'
'de Pater, Jeroen J. M.'
'Deelman, Berth-Jan'
'Nieger, Martin'
'Ehlers, A. W.'
'Slootweg, J. Chris'
'Lammertsma, Koop'

_publ_section_title
;
 Iminophosphanes: Synthesis, Rhodium Complexes, and
 Ruthenium(II)-Catalyzed Hydration of Nitriles.
;
_journal_issue 5
_journal_name_full Organometallics
_journal_page_first 1079
_journal_page_last 1090
_journal_paper_doi 10.1021/acs.organomet.7b00057
_journal_volume 36
_journal_year 2017
_chemical_formula_moiety 'C31 H33 F3 N O3 P Rh S, C4 H2 Ag2 Cl2 F9 O9 S3'
_chemical_formula_sum 'C35 H35 Ag2 Cl2 F12 N O12 P Rh S4'
_chemical_formula_weight 1438.40
_chemical_name_systematic
;
 (((N-methyl)phenylimidoyl)diphenylphospanyl)(pentamethylcyclopentadienyl)
Rhodium(III) trifluorosulfonate tris(trifluorosulfonate) di-silver(I)
dichloromethane solvate
;
_space_group_crystal_system monoclinic
_space_group_IT_number 14
_space_group_name_Hall '-P 2ybc'
_space_group_name_H-M_alt 'P 1 21/c 1'
_symmetry_space_group_name_Hall '-P 2ybc'
_symmetry_space_group_name_H-M 'P 1 21/c 1'
_atom_sites_solution_hydrogens geom
_atom_sites_solution_primary direct
_atom_sites_solution_secondary difmap
_audit_creation_method SHELXL-2013
_cell_angle_alpha 90
_cell_angle_beta 91.496(1)
_cell_angle_gamma 90
_cell_formula_units_Z 4
_cell_length_a 11.7340(2)
_cell_length_b 41.0647(6)
_cell_length_c 9.9590(1)
_cell_measurement_reflns_used 9302
_cell_measurement_temperature 120(2)
_cell_measurement_theta_max 27.5
_cell_measurement_theta_min 2.2
_cell_volume 4797.14(12)
_computing_cell_refinement SAINT
_computing_data_collection APEXII
_computing_data_reduction SAINT
_computing_molecular_graphics SHELXTL-Plus
_computing_publication_material publCIF
_computing_structure_refinement 'SHELXL-2013 (Sheldrick, 2013)'
_computing_structure_solution SHELXS-97
_diffrn_ambient_temperature 120(2)
_diffrn_measured_fraction_theta_full 0.999
_diffrn_measured_fraction_theta_max 0.999
_diffrn_measurement_device_type 'Bruker Smart Apex'
_diffrn_measurement_method 'rotation in \f and \w, 0.5\%'
_diffrn_radiation_type MoK\a
_diffrn_radiation_wavelength 0.71073
_diffrn_reflns_av_R_equivalents 0.0250
_diffrn_reflns_av_unetI/netI 0.0179
_diffrn_reflns_Laue_measured_fraction_full 0.999
_diffrn_reflns_Laue_measured_fraction_max 0.999
_diffrn_reflns_limit_h_max 12
_diffrn_reflns_limit_h_min -15
_diffrn_reflns_limit_k_max 53
_diffrn_reflns_limit_k_min -53
_diffrn_reflns_limit_l_max 12
_diffrn_reflns_limit_l_min -12
_diffrn_reflns_number 79507
_diffrn_reflns_point_group_measured_fraction_full 0.999
_diffrn_reflns_point_group_measured_fraction_max 0.999
_diffrn_reflns_theta_full 25.242
_diffrn_reflns_theta_max 27.507
_diffrn_reflns_theta_min 1.736
_diffrn_source 'fine-focus sealed tube'
_exptl_absorpt_coefficient_mu 1.572
_exptl_absorpt_correction_T_max 0.9281
_exptl_absorpt_correction_T_min 0.8252
_exptl_absorpt_correction_type multi-scan
_exptl_absorpt_process_details 'SADABS (Sheldrick, 2008)'
_exptl_crystal_colour orange
_exptl_crystal_density_diffrn 1.992
_exptl_crystal_description blocks
_exptl_crystal_F_000 2832
_exptl_crystal_size_max 0.200
_exptl_crystal_size_mid 0.120
_exptl_crystal_size_min 0.080
_refine_diff_density_max 0.859
_refine_diff_density_min -0.860
_refine_diff_density_rms 0.084
_refine_ls_extinction_method none
_refine_ls_goodness_of_fit_ref 1.171
_refine_ls_hydrogen_treatment constr
_refine_ls_matrix_type full
_refine_ls_number_parameters 645
_refine_ls_number_reflns 11006
_refine_ls_number_restraints 25
_refine_ls_restrained_S_all 1.172
_refine_ls_R_factor_all 0.0344
_refine_ls_R_factor_gt 0.0302
_refine_ls_shift/su_max 0.005
_refine_ls_shift/su_mean 0.000
_refine_ls_structure_factor_coef Fsqd
_refine_ls_weighting_details
;
 w=1/[\s^2^(Fo^2^)+(0.0174P)^2^+9.9350P]
 where P=(Fo^2^+2Fc^2^)/3
;
_refine_ls_weighting_scheme calc
_refine_ls_wR_factor_gt 0.0640
_refine_ls_wR_factor_ref 0.0652
_reflns_Friedel_coverage 0.000
_reflns_number_gt 10140
_reflns_number_total 11006
_reflns_threshold_expression 'I > 2\s(I)'
_cod_data_source_file om7b00057_si_002.cif
_cod_data_source_block jcs020_n_compound_7a
_cod_depositor_comments 'Adding full bibliography for 4087056--4087059.cif.'
_cod_database_code 4087059
_shelx_space_group_comment
;
The symmetry employed for this shelxl refinement is uniquely defined
by the following loop, which should always be used as a source of
symmetry information in preference to the above space-group names.
They are only intended as comments.
;
_shelx_estimated_absorpt_t_min 0.744
_shelx_estimated_absorpt_t_max 0.885
_shelxl_version_number 2013-2

loop_
_space_group_symop_operation_xyz
'x, y, z'
'-x, y+1/2, -z+1/2'
'-x, -y, -z'
'x, -y-1/2, z-1/2'

loop_
_atom_site_label
_atom_site_type_symbol
_atom_site_fract_x
_atom_site_fract_y
_atom_site_fract_z
_atom_site_U_iso_or_equiv
_atom_site_adp_type
_atom_site_occupancy
_atom_site_site_symmetry_order
_atom_site_calc_flag
_atom_site_refinement_flags_posn
_atom_site_refinement_flags_adp
_atom_site_refinement_flags_occupancy
_atom_site_disorder_assembly
_atom_site_disorder_group
Rh1 Rh 0.73519(2) 0.59897(2) 0.09686(2) 0.01151(5) Uani 1 1 d . . . . .
S1 S 0.75897(6) 0.52298(2) -0.02378(7) 0.01659(13) Uani 1 1 d . . . . .
O11 O 0.79554(17) 0.54883(5) 0.07011(19) 0.0202(4) Uani 1 1 d . . . . .
O12 O 0.82396(18) 0.52204(5) -0.1435(2) 0.0245(4) Uani 1 1 d . . . . .
O13 O 0.63817(17) 0.51947(6) -0.0390(2) 0.0298(5) Uani 1 1 d . . . . .
C1T C 0.8049(3) 0.48697(7) 0.0697(3) 0.0286(7) Uani 1 1 d . . . . .
F11 F 0.91601(16) 0.48662(5) 0.0944(2) 0.0401(5) Uani 1 1 d . . . . .
F12 F 0.7784(2) 0.46039(5) -0.0016(3) 0.0633(7) Uani 1 1 d . . . . .
F13 F 0.75413(19) 0.48482(6) 0.1865(2) 0.0495(6) Uani 1 1 d . . . . .
P1 P 0.78282(5) 0.59300(2) 0.32441(6) 0.01249(13) Uani 1 1 d . . . . .
N1 N 0.60532(18) 0.57570(5) 0.2067(2) 0.0133(4) Uani 1 1 d . . . . .
C1 C 0.6460(2) 0.57097(6) 0.3272(3) 0.0131(5) Uani 1 1 d . . . . .
C2 C 0.4944(2) 0.56360(7) 0.1575(3) 0.0182(5) Uani 1 1 d . . . . .
H2A H 0.4639 0.5482 0.2227 0.027 Uiso 1 1 calc R U . . .
H2B H 0.5036 0.5526 0.0712 0.027 Uiso 1 1 calc R U . . .
H2C H 0.4416 0.5819 0.1456 0.027 Uiso 1 1 calc R U . . .
C3 C 0.5932(2) 0.55474(6) 0.4416(3) 0.0155(5) Uani 1 1 d . . . . .
C4 C 0.4851(2) 0.56393(6) 0.4831(3) 0.0186(5) Uani 1 1 d . . . . .
H4 H 0.4431 0.5800 0.4342 0.022 Uiso 1 1 calc R U . . .
C5 C 0.4391(2) 0.54966(7) 0.5955(3) 0.0225(6) Uani 1 1 d . . . . .
H5 H 0.3657 0.5560 0.6239 0.027 Uiso 1 1 calc R U . . .
C6 C 0.5001(3) 0.52605(7) 0.6667(3) 0.0224(6) Uani 1 1 d . . . . .
H6 H 0.4683 0.5162 0.7436 0.027 Uiso 1 1 calc R U . . .
C7 C 0.6072(2) 0.51678(7) 0.6260(3) 0.0206(6) Uani 1 1 d . . . . .
H7 H 0.6485 0.5005 0.6746 0.025 Uiso 1 1 calc R U . . .
C8 C 0.6545(2) 0.53111(6) 0.5147(3) 0.0172(5) Uani 1 1 d . . . . .
H8 H 0.7286 0.5249 0.4879 0.021 Uiso 1 1 calc R U . . .
C9 C 0.9011(2) 0.56990(6) 0.3941(3) 0.0147(5) Uani 1 1 d . . . . .
C10 C 0.9734(2) 0.55337(6) 0.3080(3) 0.0182(5) Uani 1 1 d . . . . .
H10 H 0.9605 0.5545 0.2135 0.022 Uiso 1 1 calc R U . . .
C11 C 1.0643(2) 0.53538(7) 0.3607(3) 0.0219(6) Uani 1 1 d . . . . .
H11 H 1.1132 0.5240 0.3023 0.026 Uiso 1 1 calc R U . . .
C12 C 1.0835(2) 0.53400(7) 0.4981(3) 0.0239(6) Uani 1 1 d . . . . .
H12 H 1.1460 0.5217 0.5337 0.029 Uiso 1 1 calc R U . . .
C13 C 1.0127(3) 0.55034(7) 0.5842(3) 0.0254(6) Uani 1 1 d . . . . .
H13 H 1.0267 0.5494 0.6785 0.031 Uiso 1 1 calc R U . . .
C14 C 0.9211(2) 0.56813(7) 0.5326(3) 0.0212(6) Uani 1 1 d . . . . .
H14 H 0.8719 0.5791 0.5917 0.025 Uiso 1 1 calc R U . . .
C15 C 0.7612(2) 0.62775(6) 0.4318(2) 0.0144(5) Uani 1 1 d . . . . .
C16 C 0.6514(2) 0.63919(6) 0.4540(3) 0.0160(5) Uani 1 1 d . . . . .
H16 H 0.5874 0.6276 0.4184 0.019 Uiso 1 1 calc R U . . .
C17 C 0.6350(2) 0.66741(7) 0.5277(3) 0.0211(6) Uani 1 1 d . . . . .
H17 H 0.5601 0.6749 0.5437 0.025 Uiso 1 1 calc R U . . .
C18 C 0.7284(2) 0.68450(7) 0.5777(3) 0.0242(6) Uani 1 1 d . . . . .
H18 H 0.7174 0.7038 0.6282 0.029 Uiso 1 1 calc R U . . .
C19 C 0.8379(3) 0.67364(7) 0.5548(3) 0.0263(6) Uani 1 1 d . . . . .
H19 H 0.9015 0.6858 0.5880 0.032 Uiso 1 1 calc R U . . .
C20 C 0.8552(2) 0.64519(7) 0.4836(3) 0.0196(6) Uani 1 1 d . . . . .
H20 H 0.9304 0.6375 0.4700 0.024 Uiso 1 1 calc R U . . .
C21 C 0.6436(2) 0.63357(6) -0.0358(3) 0.0163(5) Uani 1 1 d . . . . .
C22 C 0.7131(2) 0.65016(6) 0.0647(3) 0.0173(5) Uani 1 1 d . . . . .
C23 C 0.8307(2) 0.64198(7) 0.0417(3) 0.0196(6) Uani 1 1 d . . . . .
C24 C 0.8324(2) 0.61892(7) -0.0643(3) 0.0178(5) Uani 1 1 d . . . . .
C25 C 0.7156(2) 0.61404(6) -0.1141(3) 0.0164(5) Uani 1 1 d . . . . .
C26 C 0.5177(2) 0.63653(7) -0.0535(3) 0.0244(6) Uani 1 1 d . . . . .
H26A H 0.4996 0.6551 -0.1119 0.037 Uiso 1 1 calc R U . . .
H26B H 0.4836 0.6399 0.0342 0.037 Uiso 1 1 calc R U . . .
H26C H 0.4871 0.6166 -0.0944 0.037 Uiso 1 1 calc R U . . .
C27 C 0.6719(3) 0.67598(7) 0.1570(3) 0.0265(6) Uani 1 1 d . . . . .
H27A H 0.6690 0.6969 0.1096 0.040 Uiso 1 1 calc R U . . .
H27B H 0.7240 0.6777 0.2351 0.040 Uiso 1 1 calc R U . . .
H27C H 0.5954 0.6703 0.1868 0.040 Uiso 1 1 calc R U . . .
C28 C 0.9329(3) 0.65604(8) 0.1140(3) 0.0294(7) Uani 1 1 d . . . . .
H28A H 0.9941 0.6398 0.1178 0.044 Uiso 1 1 calc R U . . .
H28B H 0.9125 0.6621 0.2055 0.044 Uiso 1 1 calc R U . . .
H28C H 0.9589 0.6754 0.0660 0.044 Uiso 1 1 calc R U . . .
C29 C 0.9348(3) 0.60262(8) -0.1189(3) 0.0280(7) Uani 1 1 d . . . . .
H29A H 0.9582 0.6140 -0.2002 0.042 Uiso 1 1 calc R U . . .
H29B H 0.9164 0.5799 -0.1409 0.042 Uiso 1 1 calc R U . . .
H29C H 0.9972 0.6032 -0.0515 0.042 Uiso 1 1 calc R U . . .
C30 C 0.6796(3) 0.59357(7) -0.2316(3) 0.0245(6) Uani 1 1 d . . . . .
H30A H 0.6005 0.5865 -0.2213 0.037 Uiso 1 1 calc R U . . .
H30B H 0.7291 0.5744 -0.2363 0.037 Uiso 1 1 calc R U . . .
H30C H 0.6855 0.6063 -0.3143 0.037 Uiso 1 1 calc R U . . .
Ag1 Ag 0.23321(2) 0.70986(2) 0.54559(2) 0.02594(6) Uani 1 1 d . . . . .
Ag2 Ag 0.22131(2) 0.78019(2) 0.63980(2) 0.02272(5) Uani 1 1 d . . . . .
S2 S 0.31265(6) 0.64831(2) 0.30757(8) 0.02252(15) Uani 1 1 d . . . . .
O21 O 0.3193(2) 0.66459(6) 0.4357(2) 0.0377(6) Uani 1 1 d . . . . .
O22 O 0.41511(17) 0.63161(5) 0.2727(2) 0.0285(5) Uani 1 1 d . . . . .
O23 O 0.2585(2) 0.66610(6) 0.1989(3) 0.0412(6) Uani 1 1 d . . . . .
C2T C 0.2109(3) 0.61540(8) 0.3329(3) 0.0296(7) Uani 1 1 d . . . . .
F21 F 0.24176(17) 0.59729(5) 0.4373(2) 0.0469(6) Uani 1 1 d . . . . .
F22 F 0.10813(15) 0.62705(6) 0.3569(2) 0.0466(5) Uani 1 1 d . . . . .
F23 F 0.2022(2) 0.59678(6) 0.2257(2) 0.0542(6) Uani 1 1 d . . . . .
S3 S 0.38460(6) 0.73011(2) 0.84550(7) 0.01757(13) Uani 1 1 d . . . . .
O31 O 0.37155(18) 0.71114(5) 0.7234(2) 0.0281(5) Uani 1 1 d . . . . .
O32 O 0.37091(18) 0.71188(5) 0.9673(2) 0.0294(5) Uani 1 1 d . . . . .
O33 O 0.32706(18) 0.76129(5) 0.8414(2) 0.0271(5) Uani 1 1 d . . . . .
C3T C 0.5357(3) 0.74080(7) 0.8487(3) 0.0247(6) Uani 1 1 d . . . . .
F31 F 0.59996(15) 0.71418(5) 0.8533(2) 0.0371(5) Uani 1 1 d . . . . .
F32 F 0.56207(18) 0.75741(6) 0.7409(2) 0.0483(6) Uani 1 1 d . . . . .
F33 F 0.56126(19) 0.75848(6) 0.9562(2) 0.0490(6) Uani 1 1 d . . . . .
S4 S 0.05174(6) 0.75509(2) 0.36296(7) 0.02017(14) Uani 1 1 d . . . . .
O41 O 0.09678(17) 0.78085(5) 0.4474(2) 0.0242(4) Uani 1 1 d . . . . .
O42 O 0.07045(18) 0.72242(5) 0.4140(2) 0.0286(5) Uani 1 1 d . . . . .
O43 O 0.07281(18) 0.75869(6) 0.2223(2) 0.0299(5) Uani 1 1 d . . . . .
C4T C -0.1026(3) 0.76024(8) 0.3752(3) 0.0259(6) Uani 1 1 d . . . . .
F41 F -0.13510(15) 0.75618(5) 0.50041(18) 0.0339(4) Uani 1 1 d . . . . .
F42 F -0.13285(16) 0.79032(5) 0.3371(2) 0.0392(5) Uani 1 1 d . . . . .
F43 F -0.15920(17) 0.73938(6) 0.2972(2) 0.0446(5) Uani 1 1 d . . . . .
C1C C 0.2522(5) 0.64373(13) 0.7715(7) 0.0338(11) Uiso 0.556(8) 1 d D . P A 1
H1C1 H 0.2692 0.6573 0.8518 0.041 Uiso 0.556(8) 1 calc R U P A 1
H1C2 H 0.3161 0.6462 0.7093 0.041 Uiso 0.556(8) 1 calc R U P A 1
C1C' C 0.2184(7) 0.64843(16) 0.8306(8) 0.0338(11) Uiso 0.444(8) 1 d D . P A 2
H1C3 H 0.2938 0.6583 0.8146 0.041 Uiso 0.444(8) 1 calc R U P A 2
H1C4 H 0.1877 0.6588 0.9119 0.041 Uiso 0.444(8) 1 calc R U P A 2
Cl1 Cl 0.12663(7) 0.65748(2) 0.69279(9) 0.03842(19) Uani 1 1 d D . . . .
Cl2 Cl 0.2416(6) 0.60275(11) 0.8201(5) 0.0382(8) Uani 0.556(8) 1 d D U P A 1
Cl2' Cl 0.2373(7) 0.60709(15) 0.8622(8) 0.0532(17) Uani 0.444(8) 1 d D U P A 2

loop_
_atom_site_aniso_label
_atom_site_aniso_U_11
_atom_site_aniso_U_22
_atom_site_aniso_U_33
_atom_site_aniso_U_23
_atom_site_aniso_U_13
_atom_site_aniso_U_12
Rh1 0.01267(9) 0.01189(9) 0.00996(10) 0.00013(7) -0.00007(7) 0.00026(7)
S1 0.0186(3) 0.0157(3) 0.0153(3) -0.0026(2) -0.0009(2) 0.0035(2)
O11 0.0251(10) 0.0171(9) 0.0181(10) -0.0047(7) -0.0048(8) 0.0056(8)
O12 0.0287(11) 0.0286(11) 0.0164(10) -0.0027(8) 0.0031(8) 0.0055(9)
O13 0.0194(10) 0.0392(13) 0.0305(12) -0.0078(10) -0.0034(9) 0.0011(9)
C1T 0.0349(17) 0.0183(14) 0.0324(18) 0.0045(12) -0.0007(14) -0.0001(12)
F11 0.0326(10) 0.0407(11) 0.0469(12) 0.0151(9) -0.0002(9) 0.0172(9)
F12 0.099(2) 0.0149(10) 0.0743(17) -0.0005(10) -0.0201(15) -0.0017(11)
F13 0.0478(13) 0.0602(14) 0.0413(13) 0.0297(11) 0.0141(10) 0.0028(11)
P1 0.0134(3) 0.0130(3) 0.0111(3) 0.0004(2) 0.0003(2) 0.0012(2)
N1 0.0133(10) 0.0118(10) 0.0150(11) -0.0012(8) -0.0001(8) 0.0023(8)
C1 0.0144(12) 0.0101(11) 0.0148(13) -0.0013(9) 0.0015(9) 0.0019(9)
C2 0.0144(12) 0.0216(13) 0.0186(14) -0.0013(11) -0.0009(10) -0.0014(10)
C3 0.0183(13) 0.0126(12) 0.0157(13) -0.0002(10) -0.0005(10) -0.0020(9)
C4 0.0201(13) 0.0168(13) 0.0190(14) 0.0008(10) 0.0013(11) 0.0000(10)
C5 0.0203(14) 0.0240(14) 0.0235(15) -0.0015(11) 0.0050(11) -0.0032(11)
C6 0.0286(15) 0.0232(14) 0.0154(14) 0.0011(11) -0.0016(11) -0.0104(11)
C7 0.0281(15) 0.0154(13) 0.0179(14) 0.0030(10) -0.0071(11) -0.0040(11)
C8 0.0185(13) 0.0142(12) 0.0187(14) 0.0008(10) -0.0013(10) 0.0001(10)
C9 0.0132(12) 0.0143(12) 0.0167(13) 0.0018(10) 0.0008(10) 0.0011(9)
C10 0.0179(13) 0.0190(13) 0.0175(14) -0.0034(10) -0.0004(10) 0.0010(10)
C11 0.0180(13) 0.0186(13) 0.0292(16) -0.0062(11) 0.0016(11) 0.0039(10)
C12 0.0199(14) 0.0188(13) 0.0328(17) -0.0003(12) -0.0036(12) 0.0061(11)
C13 0.0286(15) 0.0284(15) 0.0190(15) 0.0022(12) -0.0041(12) 0.0095(12)
C14 0.0210(14) 0.0263(14) 0.0163(14) -0.0001(11) 0.0022(11) 0.0076(11)
C15 0.0177(12) 0.0158(12) 0.0095(12) 0.0009(9) -0.0004(9) 0.0023(10)
C16 0.0162(12) 0.0159(12) 0.0158(13) 0.0017(10) -0.0002(10) 0.0013(10)
C17 0.0199(14) 0.0217(14) 0.0218(15) -0.0005(11) 0.0024(11) 0.0073(11)
C18 0.0267(15) 0.0233(14) 0.0223(15) -0.0105(12) -0.0018(12) 0.0058(11)
C19 0.0212(14) 0.0271(15) 0.0302(17) -0.0133(13) -0.0064(12) 0.0002(12)
C20 0.0150(13) 0.0236(14) 0.0203(14) -0.0057(11) -0.0010(10) 0.0032(10)
C21 0.0194(13) 0.0110(11) 0.0182(13) 0.0071(10) -0.0019(10) 0.0014(9)
C22 0.0255(14) 0.0111(12) 0.0154(13) 0.0039(10) 0.0001(10) -0.0005(10)
C23 0.0218(14) 0.0179(13) 0.0189(14) 0.0049(11) -0.0026(11) -0.0055(10)
C24 0.0191(13) 0.0206(13) 0.0137(13) 0.0054(10) 0.0019(10) -0.0018(10)
C25 0.0203(13) 0.0167(12) 0.0124(13) 0.0040(10) 0.0009(10) -0.0024(10)
C26 0.0208(14) 0.0226(14) 0.0296(16) 0.0044(12) -0.0037(12) 0.0044(11)
C27 0.0436(18) 0.0149(13) 0.0210(15) -0.0004(11) -0.0001(13) 0.0034(12)
C28 0.0301(16) 0.0290(16) 0.0287(17) 0.0066(13) -0.0102(13) -0.0145(13)
C29 0.0219(15) 0.0358(17) 0.0269(16) 0.0022(13) 0.0103(12) 0.0013(12)
C30 0.0327(16) 0.0256(15) 0.0152(14) 0.0010(11) -0.0014(12) -0.0010(12)
Ag1 0.03447(13) 0.02080(11) 0.02226(12) -0.00017(8) -0.00452(9) 0.00173(9)
Ag2 0.02784(12) 0.02142(11) 0.01875(11) -0.00015(8) -0.00242(8) -0.00221(8)
S2 0.0224(3) 0.0148(3) 0.0305(4) 0.0017(3) 0.0029(3) 0.0017(3)
O21 0.0437(14) 0.0310(12) 0.0385(14) -0.0107(10) 0.0050(11) 0.0029(10)
O22 0.0196(10) 0.0294(11) 0.0368(13) -0.0024(9) 0.0076(9) -0.0001(8)
O23 0.0501(15) 0.0269(12) 0.0464(15) 0.0113(11) -0.0062(12) 0.0067(11)
C2T 0.0208(15) 0.0308(16) 0.0374(18) 0.0028(14) 0.0044(13) 0.0014(12)
F21 0.0329(11) 0.0425(12) 0.0652(15) 0.0303(11) 0.0016(10) -0.0052(9)
F22 0.0142(9) 0.0701(15) 0.0557(14) 0.0087(11) 0.0062(9) 0.0048(9)
F23 0.0554(14) 0.0471(13) 0.0607(15) -0.0188(11) 0.0144(12) -0.0271(11)
S3 0.0167(3) 0.0172(3) 0.0188(3) 0.0018(2) 0.0006(2) 0.0002(2)
O31 0.0265(11) 0.0272(11) 0.0304(12) -0.0087(9) -0.0041(9) -0.0002(9)
O32 0.0255(11) 0.0341(12) 0.0292(12) 0.0142(9) 0.0091(9) 0.0050(9)
O33 0.0319(12) 0.0228(10) 0.0266(11) 0.0010(9) -0.0017(9) 0.0083(9)
C3T 0.0231(14) 0.0261(15) 0.0249(16) 0.0022(12) -0.0013(12) -0.0065(12)
F31 0.0191(9) 0.0437(11) 0.0488(12) 0.0056(9) 0.0037(8) 0.0058(8)
F32 0.0375(12) 0.0606(14) 0.0471(13) 0.0282(11) 0.0039(10) -0.0186(10)
F33 0.0436(12) 0.0533(14) 0.0494(13) -0.0207(11) -0.0139(10) -0.0139(10)
S4 0.0182(3) 0.0258(3) 0.0164(3) -0.0023(3) -0.0014(3) 0.0011(3)
O41 0.0250(11) 0.0270(11) 0.0202(10) -0.0020(8) -0.0057(8) -0.0002(8)
O42 0.0284(11) 0.0249(11) 0.0322(12) -0.0008(9) -0.0021(9) 0.0029(9)
O43 0.0283(11) 0.0424(13) 0.0191(11) -0.0035(9) 0.0011(9) -0.0001(10)
C4T 0.0215(14) 0.0356(17) 0.0205(15) -0.0010(12) -0.0021(11) -0.0010(12)
F41 0.0268(9) 0.0503(12) 0.0249(10) 0.0045(8) 0.0059(7) 0.0021(8)
F42 0.0280(10) 0.0475(12) 0.0419(12) 0.0132(9) -0.0063(8) 0.0113(9)
F43 0.0270(10) 0.0655(15) 0.0410(12) -0.0157(10) -0.0064(9) -0.0124(10)
Cl1 0.0306(4) 0.0394(4) 0.0451(5) 0.0124(4) -0.0021(4) -0.0052(3)
Cl2 0.0291(11) 0.0225(13) 0.063(2) 0.0107(12) 0.0031(14) 0.0013(10)
Cl2' 0.0235(15) 0.0246(17) 0.111(5) 0.016(2) -0.004(3) -0.0017(13)

loop_
_atom_type_symbol
_atom_type_description
_atom_type_scat_dispersion_real
_atom_type_scat_dispersion_imag
_atom_type_scat_source
C C 0.0033 0.0016 'International Tables Vol C Tables 4.2.6.8 and 6.1.1.4'
H H 0.0000 0.0000 'International Tables Vol C Tables 4.2.6.8 and 6.1.1.4'
N N 0.0061 0.0033 'International Tables Vol C Tables 4.2.6.8 and 6.1.1.4'
O O 0.0106 0.0060 'International Tables Vol C Tables 4.2.6.8 and 6.1.1.4'
F F 0.0171 0.0103 'International Tables Vol C Tables 4.2.6.8 and 6.1.1.4'
P P 0.1023 0.0942 'International Tables Vol C Tables 4.2.6.8 and 6.1.1.4'
S S 0.1246 0.1234 'International Tables Vol C Tables 4.2.6.8 and 6.1.1.4'
Rh Rh -1.1178 0.9187 'International Tables Vol C Tables 4.2.6.8 and 6.1.1.4'
Cl Cl 0.1484 0.1585 'International Tables Vol C Tables 4.2.6.8 and 6.1.1.4'
Ag Ag -0.8971 1.1015 'International Tables Vol C Tables 4.2.6.8 and 6.1.1.4'

loop_
_geom_angle_atom_site_label_1
_geom_angle_atom_site_label_2
_geom_angle_atom_site_label_3
_geom_angle
_geom_angle_site_symmetry_1
_geom_angle_site_symmetry_3
N1 Rh1 C22 115.64(9) . .
N1 Rh1 C24 162.68(9) . .
C22 Rh1 C24 65.14(10) . .
N1 Rh1 C23 151.39(10) . .
C22 Rh1 C23 39.14(10) . .
C24 Rh1 C23 38.29(10) . .
N1 Rh1 O11 83.04(8) . .
C22 Rh1 O11 160.15(9) . .
C24 Rh1 O11 95.02(9) . .
C23 Rh1 O11 124.20(9) . .
N1 Rh1 C25 124.09(9) . .
C22 Rh1 C25 64.59(10) . .
C24 Rh1 C25 39.16(10) . .
C23 Rh1 C25 64.56(10) . .
O11 Rh1 C25 100.04(9) . .
N1 Rh1 C21 104.70(9) . .
C22 Rh1 C21 38.84(10) . .
C24 Rh1 C21 64.34(10) . .
C23 Rh1 C21 64.53(10) . .
O11 Rh1 C21 133.35(9) . .
C25 Rh1 C21 37.51(10) . .
N1 Rh1 P1 67.02(6) . .
C22 Rh1 P1 105.86(7) . .
C24 Rh1 P1 130.20(7) . .
C23 Rh1 P1 102.65(7) . .
O11 Rh1 P1 87.11(5) . .
C25 Rh1 P1 167.21(7) . .
C21 Rh1 P1 138.73(7) . .
O13 S1 O12 117.19(13) . .
O13 S1 O11 114.35(12) . .
O12 S1 O11 113.31(12) . .
O13 S1 C1T 104.59(14) . .
O12 S1 C1T 104.29(14) . .
O11 S1 C1T 100.57(13) . .
S1 O11 Rh1 131.61(11) . .
F11 C1T F13 107.5(3) . .
F11 C1T F12 107.8(3) . .
F13 C1T F12 108.0(3) . .
F11 C1T S1 112.4(2) . .
F13 C1T S1 111.7(2) . .
F12 C1T S1 109.3(2) . .
C15 P1 C9 107.82(12) . .
C15 P1 C1 104.08(12) . .
C9 P1 C1 113.41(11) . .
C15 P1 Rh1 117.31(8) . .
C9 P1 Rh1 126.24(9) . .
C1 P1 Rh1 83.06(8) . .
C1 N1 C2 124.2(2) . .
C1 N1 Rh1 107.01(17) . .
C2 N1 Rh1 128.48(17) . .
N1 C1 C3 129.3(2) . .
N1 C1 P1 102.29(18) . .
C3 C1 P1 128.18(19) . .
N1 C2 H2A 109.5 . .
N1 C2 H2B 109.5 . .
H2A C2 H2B 109.5 . .
N1 C2 H2C 109.5 . .
H2A C2 H2C 109.5 . .
H2B C2 H2C 109.5 . .
C4 C3 C8 119.5(2) . .
C4 C3 C1 120.7(2) . .
C8 C3 C1 119.7(2) . .
C5 C4 C3 120.0(3) . .
C5 C4 H4 120.0 . .
C3 C4 H4 120.0 . .
C4 C5 C6 120.1(3) . .
C4 C5 H5 120.0 . .
C6 C5 H5 120.0 . .
C7 C6 C5 120.1(3) . .
C7 C6 H6 119.9 . .
C5 C6 H6 119.9 . .
C8 C7 C6 120.3(3) . .
C8 C7 H7 119.9 . .
C6 C7 H7 119.9 . .
C7 C8 C3 120.0(3) . .
C7 C8 H8 120.0 . .
C3 C8 H8 120.0 . .
C14 C9 C10 119.5(2) . .
C14 C9 P1 121.0(2) . .
C10 C9 P1 119.5(2) . .
C11 C10 C9 119.9(3) . .
C11 C10 H10 120.0 . .
C9 C10 H10 120.0 . .
C12 C11 C10 120.0(3) . .
C12 C11 H11 120.0 . .
C10 C11 H11 120.0 . .
C11 C12 C13 120.5(3) . .
C11 C12 H12 119.7 . .
C13 C12 H12 119.7 . .
C12 C13 C14 119.9(3) . .
C12 C13 H13 120.1 . .
C14 C13 H13 120.1 . .
C13 C14 C9 120.2(3) . .
C13 C14 H14 119.9 . .
C9 C14 H14 119.9 . .
C16 C15 C20 119.4(2) . .
C16 C15 P1 120.3(2) . .
C20 C15 P1 120.1(2) . .
C17 C16 C15 120.4(2) . .
C17 C16 H16 119.8 . .
C15 C16 H16 119.8 . .
C18 C17 C16 119.7(3) . .
C18 C17 H17 120.2 . .
C16 C17 H17 120.2 . .
C17 C18 C19 120.4(3) . .
C17 C18 H18 119.8 . .
C19 C18 H18 119.8 . .
C18 C19 C20 120.4(3) . .
C18 C19 H19 119.8 . .
C20 C19 H19 119.8 . .
C19 C20 C15 119.7(3) . .
C19 C20 H20 120.2 . .
C15 C20 H20 120.2 . .
C25 C21 C22 108.4(2) . .
C25 C21 C26 125.9(3) . .
C22 C21 C26 125.7(3) . .
C25 C21 Rh1 71.08(14) . .
C22 C21 Rh1 68.33(14) . .
C26 C21 Rh1 126.24(19) . .
C23 C22 C21 107.8(2) . .
C23 C22 C27 126.1(3) . .
C21 C22 C27 125.1(3) . .
C23 C22 Rh1 71.52(15) . .
C21 C22 Rh1 72.83(14) . .
C27 C22 Rh1 130.20(19) . .
C24 C23 C22 107.8(2) . .
C24 C23 C28 126.0(3) . .
C22 C23 C28 126.2(3) . .
C24 C23 Rh1 70.28(15) . .
C22 C23 Rh1 69.34(14) . .
C28 C23 Rh1 127.2(2) . .
C23 C24 C25 108.3(2) . .
C23 C24 C29 126.7(3) . .
C25 C24 C29 125.0(3) . .
C23 C24 Rh1 71.42(15) . .
C25 C24 Rh1 71.96(15) . .
C29 C24 Rh1 123.24(19) . .
C21 C25 C24 107.7(2) . .
C21 C25 C30 126.2(2) . .
C24 C25 C30 126.0(3) . .
C21 C25 Rh1 71.41(15) . .
C24 C25 Rh1 68.88(14) . .
C30 C25 Rh1 127.69(19) . .
C21 C26 H26A 109.5 . .
C21 C26 H26B 109.5 . .
H26A C26 H26B 109.5 . .
C21 C26 H26C 109.5 . .
H26A C26 H26C 109.5 . .
H26B C26 H26C 109.5 . .
C22 C27 H27A 109.5 . .
C22 C27 H27B 109.5 . .
H27A C27 H27B 109.5 . .
C22 C27 H27C 109.5 . .
H27A C27 H27C 109.5 . .
H27B C27 H27C 109.5 . .
C23 C28 H28A 109.5 . .
C23 C28 H28B 109.5 . .
H28A C28 H28B 109.5 . .
C23 C28 H28C 109.5 . .
H28A C28 H28C 109.5 . .
H28B C28 H28C 109.5 . .
C24 C29 H29A 109.5 . .
C24 C29 H29B 109.5 . .
H29A C29 H29B 109.5 . .
C24 C29 H29C 109.5 . .
H29A C29 H29C 109.5 . .
H29B C29 H29C 109.5 . .
C25 C30 H30A 109.5 . .
C25 C30 H30B 109.5 . .
H30A C30 H30B 109.5 . .
C25 C30 H30C 109.5 . .
H30A C30 H30C 109.5 . .
H30B C30 H30C 109.5 . .
O42 Ag1 O31 160.72(7) . .
O42 Ag1 O21 105.24(8) . .
O31 Ag1 O21 93.99(8) . .
O42 Ag1 Cl1 95.15(6) . .
O31 Ag1 Cl1 86.27(6) . .
O21 Ag1 Cl1 81.27(6) . .
O42 Ag1 Ag2 85.42(5) . .
O31 Ag1 Ag2 77.56(5) . .
O21 Ag1 Ag2 154.38(6) . .
Cl1 Ag1 Ag2 121.58(2) . .
O23 Ag2 O41 107.50(8) 4_576 .
O23 Ag2 O33 90.30(8) 4_576 .
O41 Ag2 O33 161.38(7) . .
O23 Ag2 O32 85.43(8) 4_576 4_575
O41 Ag2 O32 82.70(7) . 4_575
O33 Ag2 O32 104.66(8) . 4_575
O23 Ag2 O43 130.31(9) 4_576 4_576
O41 Ag2 O43 81.63(7) . 4_576
O33 Ag2 O43 82.65(7) . 4_576
O32 Ag2 O43 143.94(7) 4_575 4_576
O23 Ag2 Ag1 166.14(7) 4_576 .
O41 Ag2 Ag1 78.15(5) . .
O33 Ag2 Ag1 85.75(5) . .
O32 Ag2 Ag1 82.73(5) 4_575 .
O43 Ag2 Ag1 62.35(5) 4_576 .
O22 S2 O23 114.67(15) . .
O22 S2 O21 114.18(14) . .
O23 S2 O21 116.28(15) . .
O22 S2 C2T 103.57(14) . .
O23 S2 C2T 101.65(15) . .
O21 S2 C2T 103.99(15) . .
S2 O21 Ag1 138.69(15) . .
S2 O23 Ag2 138.52(16) . 4_575
F23 C2T F21 109.0(3) . .
F23 C2T F22 107.7(3) . .
F21 C2T F22 107.0(3) . .
F23 C2T S2 110.8(2) . .
F21 C2T S2 111.0(2) . .
F22 C2T S2 111.1(2) . .
O32 S3 O33 114.95(13) . .
O32 S3 O31 114.61(14) . .
O33 S3 O31 114.39(13) . .
O32 S3 C3T 103.91(14) . .
O33 S3 C3T 103.88(14) . .
O31 S3 C3T 103.01(14) . .
S3 O31 Ag1 133.94(13) . .
S3 O32 Ag2 127.26(12) . 4_576
S3 O33 Ag2 121.82(12) . .
F32 C3T F33 108.8(3) . .
F32 C3T F31 108.0(3) . .
F33 C3T F31 107.9(3) . .
F32 C3T S3 111.1(2) . .
F33 C3T S3 110.3(2) . .
F31 C3T S3 110.7(2) . .
O43 S4 O41 115.01(13) . .
O43 S4 O42 114.16(14) . .
O41 S4 O42 115.11(13) . .
O43 S4 C4T 104.41(13) . .
O41 S4 C4T 102.96(13) . .
O42 S4 C4T 102.98(14) . .
S4 O41 Ag2 131.95(12) . .
S4 O42 Ag1 120.89(12) . .
S4 O43 Ag2 113.02(12) . 4_575
F41 C4T F43 108.6(3) . .
F41 C4T F42 107.6(3) . .
F43 C4T F42 107.8(2) . .
F41 C4T S4 111.0(2) . .
F43 C4T S4 111.6(2) . .
F42 C4T S4 110.1(2) . .
Cl1 C1C Cl2 111.6(4) . .
Cl1 C1C H1C1 109.3 . .
Cl2 C1C H1C1 109.3 . .
Cl1 C1C H1C2 109.3 . .
Cl2 C1C H1C2 109.3 . .
H1C1 C1C H1C2 108.0 . .
Cl2' C1C' Cl1 114.8(5) . .
Cl2' C1C' H1C3 108.6 . .
Cl1 C1C' H1C3 108.6 . .
Cl2' C1C' H1C4 108.6 . .
Cl1 C1C' H1C4 108.6 . .
H1C3 C1C' H1C4 107.5 . .
C1C Cl1 Ag1 95.5(2) . .
C1C' Cl1 Ag1 106.7(3) . .

loop_
_geom_bond_atom_site_label_1
_geom_bond_atom_site_label_2
_geom_bond_distance
_geom_bond_site_symmetry_2
Rh1 N1 2.126(2) .
Rh1 C22 2.141(2) .
Rh1 C24 2.155(3) .
Rh1 C23 2.170(3) .
Rh1 O11 2.1957(18) .
Rh1 C25 2.197(3) .
Rh1 C21 2.201(2) .
Rh1 P1 2.3328(7) .
S1 O13 1.429(2) .
S1 O12 1.433(2) .
S1 O11 1.4711(19) .
S1 C1T 1.821(3) .
C1T F11 1.321(4) .
C1T F13 1.323(4) .
C1T F12 1.335(4) .
P1 C15 1.805(3) .
P1 C9 1.805(3) .
P1 C1 1.844(3) .
N1 C1 1.294(3) .
N1 C2 1.466(3) .
C1 C3 1.471(4) .
C2 H2A 0.9800 .
C2 H2B 0.9800 .
C2 H2C 0.9800 .
C3 C4 1.396(4) .
C3 C8 1.400(4) .
C4 C5 1.386(4) .
C4 H4 0.9500 .
C5 C6 1.389(4) .
C5 H5 0.9500 .
C6 C7 1.384(4) .
C6 H6 0.9500 .
C7 C8 1.384(4) .
C7 H7 0.9500 .
C8 H8 0.9500 .
C9 C14 1.394(4) .
C9 C10 1.398(4) .
C10 C11 1.388(4) .
C10 H10 0.9500 .
C11 C12 1.382(4) .
C11 H11 0.9500 .
C12 C13 1.384(4) .
C12 H12 0.9500 .
C13 C14 1.387(4) .
C13 H13 0.9500 .
C14 H14 0.9500 .
C15 C16 1.395(4) .
C15 C20 1.402(4) .
C16 C17 1.388(4) .
C16 H16 0.9500 .
C17 C18 1.383(4) .
C17 H17 0.9500 .
C18 C19 1.384(4) .
C18 H18 0.9500 .
C19 C20 1.384(4) .
C19 H19 0.9500 .
C20 H20 0.9500 .
C21 C25 1.414(4) .
C21 C22 1.445(4) .
C21 C26 1.488(4) .
C22 C23 1.444(4) .
C22 C27 1.492(4) .
C23 C24 1.419(4) .
C23 C28 1.498(4) .
C24 C25 1.459(4) .
C24 C29 1.491(4) .
C25 C30 1.493(4) .
C26 H26A 0.9800 .
C26 H26B 0.9800 .
C26 H26C 0.9800 .
C27 H27A 0.9800 .
C27 H27B 0.9800 .
C27 H27C 0.9800 .
C28 H28A 0.9800 .
C28 H28B 0.9800 .
C28 H28C 0.9800 .
C29 H29A 0.9800 .
C29 H29B 0.9800 .
C29 H29C 0.9800 .
C30 H30A 0.9800 .
C30 H30B 0.9800 .
C30 H30C 0.9800 .
Ag1 O42 2.345(2) .
Ag1 O31 2.371(2) .
Ag1 O21 2.394(2) .
Ag1 Cl1 2.9042(9) .
Ag1 Ag2 3.0410(3) .
Ag2 O23 2.321(2) 4_576
Ag2 O41 2.380(2) .
Ag2 O33 2.458(2) .
Ag2 O32 2.509(2) 4_575
Ag2 O43 2.517(2) 4_576
S2 O22 1.435(2) .
S2 O23 1.440(2) .
S2 O21 1.441(2) .
S2 C2T 1.825(3) .
O23 Ag2 2.321(2) 4_575
C2T F23 1.315(4) .
C2T F21 1.321(4) .
C2T F22 1.325(4) .
S3 O32 1.438(2) .
S3 O33 1.448(2) .
S3 O31 1.449(2) .
S3 C3T 1.826(3) .
O32 Ag2 2.509(2) 4_576
C3T F32 1.316(3) .
C3T F33 1.322(4) .
C3T F31 1.328(4) .
S4 O43 1.437(2) .
S4 O41 1.443(2) .
S4 O42 1.450(2) .
S4 C4T 1.831(3) .
O43 Ag2 2.517(2) 4_575
C4T F41 1.324(3) .
C4T F43 1.324(4) .
C4T F42 1.337(4) .
C1C Cl1 1.745(5) .
C1C Cl2 1.757(5) .
C1C H1C1 0.9900 .
C1C H1C2 0.9900 .
C1C' Cl2' 1.740(6) .
C1C' Cl1 1.762(6) .
C1C' H1C3 0.9900 .
C1C' H1C4 0.9900 .

loop_
_geom_hbond_atom_site_label_D
_geom_hbond_atom_site_label_H
_geom_hbond_atom_site_label_A
_geom_hbond_distance_DH
_geom_hbond_distance_HA
_geom_hbond_distance_DA
_geom_hbond_angle_DHA
_geom_hbond_site_symmetry_A
C2 H2B O13 0.98 2.37 3.183(3) 139.5 .
C2 H2C O22 0.98 2.43 3.168(3) 132.2 .
C10 H10 O11 0.95 2.39 3.122(3) 134.0 .
C16 H16 O22 0.95 2.46 3.283(3) 144.6 .
C20 H20 F22 0.95 2.43 3.340(3) 159.2 1_655
C1C' H1C3 O31 0.99 2.53 3.332(8) 137.8 .

loop_
_geom_torsion_atom_site_label_1
_geom_torsion_atom_site_label_2
_geom_torsion_atom_site_label_3
_geom_torsion_atom_site_label_4
_geom_torsion
_geom_torsion_site_symmetry_4
O13 S1 O11 Rh1 -44.2(2) .
O12 S1 O11 Rh1 93.66(17) .
C1T S1 O11 Rh1 -155.62(17) .
O13 S1 C1T F11 -179.1(2) .
O12 S1 C1T F11 57.3(3) .
O11 S1 C1T F11 -60.3(2) .
O13 S1 C1T F13 -58.2(3) .
O12 S1 C1T F13 178.2(2) .
O11 S1 C1T F13 60.7(2) .
O13 S1 C1T F12 61.3(3) .
O12 S1 C1T F12 -62.3(3) .
O11 S1 C1T F12 -179.9(2) .
C2 N1 C1 C3 -3.3(4) .
Rh1 N1 C1 C3 -177.5(2) .
C2 N1 C1 P1 -178.44(19) .
Rh1 N1 C1 P1 7.36(17) .
C15 P1 C1 N1 110.03(17) .
C9 P1 C1 N1 -133.06(17) .
Rh1 P1 C1 N1 -6.45(15) .
C15 P1 C1 C3 -65.2(2) .
C9 P1 C1 C3 51.7(3) .
Rh1 P1 C1 C3 178.3(2) .
N1 C1 C3 C4 -52.4(4) .
P1 C1 C3 C4 121.6(3) .
N1 C1 C3 C8 131.3(3) .
P1 C1 C3 C8 -54.7(3) .
C8 C3 C4 C5 -0.2(4) .
C1 C3 C4 C5 -176.5(2) .
C3 C4 C5 C6 -0.4(4) .
C4 C5 C6 C7 0.2(4) .
C5 C6 C7 C8 0.4(4) .
C6 C7 C8 C3 -1.0(4) .
C4 C3 C8 C7 0.9(4) .
C1 C3 C8 C7 177.2(2) .
C15 P1 C9 C14 33.5(3) .
C1 P1 C9 C14 -81.2(2) .
Rh1 P1 C9 C14 179.98(18) .
C15 P1 C9 C10 -146.8(2) .
C1 P1 C9 C10 98.5(2) .
Rh1 P1 C9 C10 -0.4(3) .
C14 C9 C10 C11 0.0(4) .
P1 C9 C10 C11 -179.6(2) .
C9 C10 C11 C12 -0.4(4) .
C10 C11 C12 C13 0.2(4) .
C11 C12 C13 C14 0.4(5) .
C12 C13 C14 C9 -0.8(5) .
C10 C9 C14 C13 0.6(4) .
P1 C9 C14 C13 -179.8(2) .
C9 P1 C15 C16 -144.1(2) .
C1 P1 C15 C16 -23.4(2) .
Rh1 P1 C15 C16 66.0(2) .
C9 P1 C15 C20 41.6(2) .
C1 P1 C15 C20 162.4(2) .
Rh1 P1 C15 C20 -108.2(2) .
C20 C15 C16 C17 -0.6(4) .
P1 C15 C16 C17 -174.8(2) .
C15 C16 C17 C18 0.9(4) .
C16 C17 C18 C19 0.0(5) .
C17 C18 C19 C20 -1.3(5) .
C18 C19 C20 C15 1.6(5) .
C16 C15 C20 C19 -0.7(4) .
P1 C15 C20 C19 173.6(2) .
C25 C21 C22 C23 3.4(3) .
C26 C21 C22 C23 -176.7(2) .
Rh1 C21 C22 C23 63.43(17) .
C25 C21 C22 C27 172.5(2) .
C26 C21 C22 C27 -7.6(4) .
Rh1 C21 C22 C27 -127.5(3) .
C25 C21 C22 Rh1 -60.04(18) .
C26 C21 C22 Rh1 119.9(3) .
C21 C22 C23 C24 -4.2(3) .
C27 C22 C23 C24 -173.2(3) .
Rh1 C22 C23 C24 60.04(18) .
C21 C22 C23 C28 174.1(3) .
C27 C22 C23 C28 5.2(4) .
Rh1 C22 C23 C28 -121.6(3) .
C21 C22 C23 Rh1 -64.29(17) .
C27 C22 C23 Rh1 126.8(3) .
C22 C23 C24 C25 3.5(3) .
C28 C23 C24 C25 -174.9(3) .
Rh1 C23 C24 C25 62.94(18) .
C22 C23 C24 C29 -177.5(3) .
C28 C23 C24 C29 4.1(4) .
Rh1 C23 C24 C29 -118.1(3) .
C22 C23 C24 Rh1 -59.45(18) .
C28 C23 C24 Rh1 122.2(3) .
C22 C21 C25 C24 -1.3(3) .
C26 C21 C25 C24 178.9(2) .
Rh1 C21 C25 C24 -59.58(17) .
C22 C21 C25 C30 -178.1(2) .
C26 C21 C25 C30 2.0(4) .
Rh1 C21 C25 C30 123.6(3) .
C22 C21 C25 Rh1 58.33(17) .
C26 C21 C25 Rh1 -121.6(3) .
C23 C24 C25 C21 -1.4(3) .
C29 C24 C25 C21 179.6(3) .
Rh1 C24 C25 C21 61.19(18) .
C23 C24 C25 C30 175.4(2) .
C29 C24 C25 C30 -3.6(4) .
Rh1 C24 C25 C30 -122.0(3) .
C23 C24 C25 Rh1 -62.59(18) .
C29 C24 C25 Rh1 118.4(3) .
O22 S2 O21 Ag1 153.85(19) .
O23 S2 O21 Ag1 16.8(3) .
C2T S2 O21 Ag1 -94.0(2) .
O22 S2 O23 Ag2 -112.8(2) 4_575
O21 S2 O23 Ag2 24.1(3) 4_575
C2T S2 O23 Ag2 136.2(2) 4_575
O22 S2 C2T F23 -55.8(3) .
O23 S2 C2T F23 63.4(3) .
O21 S2 C2T F23 -175.5(2) .
O22 S2 C2T F21 65.4(3) .
O23 S2 C2T F21 -175.3(2) .
O21 S2 C2T F21 -54.2(3) .
O22 S2 C2T F22 -175.6(2) .
O23 S2 C2T F22 -56.4(3) .
O21 S2 C2T F22 64.8(3) .
O32 S3 O31 Ag1 111.49(18) .
O33 S3 O31 Ag1 -24.3(2) .
C3T S3 O31 Ag1 -136.35(18) .
O33 S3 O32 Ag2 18.3(2) 4_576
O31 S3 O32 Ag2 -117.31(16) 4_576
C3T S3 O32 Ag2 131.07(16) 4_576
O32 S3 O33 Ag2 -137.25(14) .
O31 S3 O33 Ag2 -1.59(19) .
C3T S3 O33 Ag2 109.91(15) .
O32 S3 C3T F32 179.1(2) .
O33 S3 C3T F32 -60.3(2) .
O31 S3 C3T F32 59.2(3) .
O32 S3 C3T F33 -60.2(2) .
O33 S3 C3T F33 60.4(2) .
O31 S3 C3T F33 180.0(2) .
O32 S3 C3T F31 59.1(2) .
O33 S3 C3T F31 179.7(2) .
O31 S3 C3T F31 -60.8(2) .
O43 S4 O41 Ag2 -124.97(16) .
O42 S4 O41 Ag2 10.9(2) .
C4T S4 O41 Ag2 122.13(17) .
O43 S4 O42 Ag1 104.72(15) .
O41 S4 O42 Ag1 -31.50(19) .
C4T S4 O42 Ag1 -142.74(14) .
O41 S4 O43 Ag2 106.99(14) 4_575
O42 S4 O43 Ag2 -29.28(17) 4_575
C4T S4 O43 Ag2 -140.96(13) 4_575
O43 S4 C4T F41 177.5(2) .
O41 S4 C4T F41 -62.0(2) .
O42 S4 C4T F41 57.9(2) .
O43 S4 C4T F43 56.2(3) .
O41 S4 C4T F43 176.7(2) .
O42 S4 C4T F43 -63.3(2) .
O43 S4 C4T F42 -63.5(2) .
O41 S4 C4T F42 57.0(2) .
O42 S4 C4T F42 177.0(2) .
Cl2 C1C Cl1 C1C' 84.8(8) .
Cl2 C1C Cl1 Ag1 -156.4(4) .
Cl2' C1C' Cl1 C1C -71.8(8) .
Cl2' C1C' Cl1 Ag1 -137.3(5) .
